data_1558969
loop_
_publ_author_name
'He, Chuan'
'Yang, Wu'
'Li, Yingzi'
'Zhu, Jiefeng'
'Liu, Wentan'
'Ke, Jie'

_publ_section_title
;
 Lewis Acid-Assisted Ir(III) Reductive Elimination Enables Construction of
 Seven-Membered-Ring Sulfoxides
;
_journal_name_full 'Chemical Science'
_journal_paper_doi 10.1039/D0SC04180G
_journal_year 2020
_chemical_formula_moiety 'C18 H16 O5 S'
_chemical_formula_sum 'C18 H16 O5 S'
_chemical_formula_weight 344.37
_space_group_crystal_system triclinic
_space_group_IT_number 2
_space_group_name_Hall '-P 1'
_space_group_name_H-M_alt 'P -1'
_atom_sites_solution_hydrogens geom
_atom_sites_solution_primary dual
_audit_creation_date 2019-04-23
_audit_creation_method
;
Olex2 1.2
(compiled 2018.05.29 svn.r3508 for OlexSys, GUI svn.r5506)
;
_audit_update_record
;
2019-07-27 deposited with the CCDC.	2020-08-31 downloaded from the CCDC.
;
_cell_angle_alpha 69.159(2)
_cell_angle_beta 87.173(2)
_cell_angle_gamma 79.345(2)
_cell_formula_units_Z 2
_cell_length_a 4.9916(3)
_cell_length_b 12.1921(6)
_cell_length_c 13.9226(8)
_cell_measurement_reflns_used 7902
_cell_measurement_temperature 100
_cell_measurement_theta_max 27.54
_cell_measurement_theta_min 2.79
_cell_volume 778.09(8)
_computing_cell_refinement 'SAINT V8.38A (?, 2016)'
_computing_data_reduction 'SAINT V8.38A (?, 2016)'
_computing_molecular_graphics 'Olex2 (Dolomanov et al., 2009)'
_computing_publication_material 'Olex2 (Dolomanov et al., 2009)'
_computing_structure_refinement 'XL (Sheldrick, 2008)'
_computing_structure_solution 'ShelXT (Sheldrick, 2015)'
_diffrn_ambient_temperature 100
_diffrn_detector 'Bruker PHOTO 100 area detector'
_diffrn_detector_area_resol_mean 7.9
_diffrn_detector_type 'CCD area detector'
_diffrn_measured_fraction_theta_full 0.996
_diffrn_measured_fraction_theta_max 0.995
_diffrn_measurement_device 'three-circle diffractometer'
_diffrn_measurement_device_type 'Bruker PHOTO 100 area detector'
_diffrn_measurement_method '\w and \f scans'
_diffrn_radiation_monochromator 'mirror optics'
_diffrn_radiation_probe x-ray
_diffrn_radiation_type MoK\a
_diffrn_radiation_wavelength 0.71073
_diffrn_reflns_av_R_equivalents 0.0379
_diffrn_reflns_av_unetI/netI 0.0389
_diffrn_reflns_Laue_measured_fraction_full 0.996
_diffrn_reflns_Laue_measured_fraction_max 0.995
_diffrn_reflns_limit_h_max 6
_diffrn_reflns_limit_h_min -6
_diffrn_reflns_limit_k_max 15
_diffrn_reflns_limit_k_min -15
_diffrn_reflns_limit_l_max 18
_diffrn_reflns_limit_l_min -18
_diffrn_reflns_number 11283
_diffrn_reflns_point_group_measured_fraction_full 0.996
_diffrn_reflns_point_group_measured_fraction_max 0.995
_diffrn_reflns_theta_full 25.242
_diffrn_reflns_theta_max 27.569
_diffrn_reflns_theta_min 3.015
_diffrn_source 'microfocus sealed X-ray tube'
_diffrn_source_type 'Incoatec I\ms'
_diffrn_standards_number 0
_exptl_absorpt_coefficient_mu 0.234
_exptl_absorpt_correction_T_max 0.7456
_exptl_absorpt_correction_T_min 0.6460
_exptl_absorpt_correction_type multi-scan
_exptl_absorpt_process_details
'SADABS-2016/2 (Bruker,2016/2) was used for absorption correction. wR2(int) was 0.1203 before and 0.0556 after correction. The Ratio of minimum to maximum transmission is 0.8664. The \l/2 correction factor is Not present.'
_exptl_crystal_colour colourless
_exptl_crystal_colour_primary colourless
_exptl_crystal_density_diffrn 1.470
_exptl_crystal_description prism
_exptl_crystal_F_000 360
_exptl_crystal_size_max 0.38
_exptl_crystal_size_mid 0.06
_exptl_crystal_size_min 0.05
_refine_diff_density_max 0.374
_refine_diff_density_min -0.385
_refine_diff_density_rms 0.058
_refine_ls_extinction_coef 0.013(3)
_refine_ls_extinction_expression Fc^*^=kFc[1+0.001xFc^2^\l^3^/sin(2\q)]^-1/4^
_refine_ls_extinction_method 'SHELXL-2016/6 (Sheldrick 2016)'
_refine_ls_goodness_of_fit_ref 1.047
_refine_ls_hydrogen_treatment constr
_refine_ls_matrix_type full
_refine_ls_number_parameters 220
_refine_ls_number_reflns 3585
_refine_ls_number_restraints 0
_refine_ls_restrained_S_all 1.047
_refine_ls_R_factor_all 0.0468
_refine_ls_R_factor_gt 0.0370
_refine_ls_shift/su_max 0.001
_refine_ls_shift/su_mean 0.000
_refine_ls_structure_factor_coef Fsqd
_refine_ls_weighting_details 'w=1/[\s^2^(Fo^2^)+(0.0377P)^2^+0.5114P] where P=(Fo^2^+2Fc^2^)/3'
_refine_ls_weighting_scheme calc
_refine_ls_wR_factor_gt 0.0906
_refine_ls_wR_factor_ref 0.0956
_reflns_Friedel_coverage 0.000
_reflns_number_gt 3077
_reflns_number_total 3585
_reflns_threshold_expression 'I > 2\s(I)'
_cod_data_source_file d0sc04180g2.cif
_cod_data_source_block cxy0708_0m
_cod_database_code 1558969
_shelx_shelxl_version_number 2016/6
_shelx_space_group_comment
;
The symmetry employed for this shelxl refinement is uniquely defined
by the following loop, which should always be used as a source of
symmetry information in preference to the above space-group names.
They are only intended as comments.
;
_olex2_refinement_description
;
1. Fixed Uiso
 At 1.2 times of:
  All C(H) groups, All C(H,H) groups
 At 1.5 times of:
  All C(H,H,H) groups
2.a Secondary CH2 refined with riding coordinates:
 C15(H15A,H15B), C16(H16A,H16B)
2.b Aromatic/amide H refined with riding coordinates:
 C4(H4), C5(H5), C8(H8), C9(H9), C13(H13), C18(H18)
2.c Idealised Me refined as rotating group:
 C1(H1A,H1B,H1C), C12(H12A,H12B,H12C)
;
_olex2_submission_special_instructions 'No special instructions were received'

loop_
_space_group_symop_operation_xyz
'x, y, z'
'-x, -y, -z'

loop_
_atom_site_label
_atom_site_type_symbol
_atom_site_fract_x
_atom_site_fract_y
_atom_site_fract_z
_atom_site_U_iso_or_equiv
_atom_site_adp_type
_atom_site_occupancy
_atom_site_site_symmetry_order
_atom_site_calc_flag
_atom_site_refinement_flags_posn
_atom_site_refinement_flags_adp
_atom_site_refinement_flags_occupancy
_atom_site_disorder_assembly
_atom_site_disorder_group
S1 S 0.17260(8) 0.50687(3) 0.17841(3) 0.01507(12) Uani 1 1 d . . . . .
O1 O -0.2293(2) 0.20266(10) -0.01632(8) 0.0190(3) Uani 1 1 d . . . . .
O2 O 1.0800(2) 0.21160(10) 0.62557(9) 0.0195(3) Uani 1 1 d . . . . .
O3 O -0.2025(3) 0.01204(10) 0.08950(9) 0.0222(3) Uani 1 1 d . . . . .
O4 O 0.8141(3) 0.38972(12) 0.58904(12) 0.0380(4) Uani 1 1 d . . . . .
O5 O -0.1110(2) 0.53563(10) 0.13458(9) 0.0212(3) Uani 1 1 d . . . . .
C1 C -0.4140(4) 0.18316(16) -0.08332(13) 0.0212(4) Uani 1 1 d . . . . .
H1A H -0.311859 0.134461 -0.120464 0.032 Uiso 1 1 calc GR . . . .
H1B H -0.500595 0.260143 -0.132678 0.032 Uiso 1 1 calc GR . . . .
H1C H -0.554329 0.141704 -0.042124 0.032 Uiso 1 1 calc GR . . . .
C2 C -0.1383(3) 0.10847(14) 0.06710(12) 0.0152(3) Uani 1 1 d . . . . .
C3 C 0.0489(3) 0.13806(13) 0.13100(11) 0.0129(3) Uani 1 1 d . . . . .
C4 C 0.1491(3) 0.05049(13) 0.22345(12) 0.0144(3) Uani 1 1 d . . . . .
H4 H 0.109412 -0.027621 0.242043 0.017 Uiso 1 1 calc R . . . .
C5 C 0.3067(3) 0.07725(13) 0.28830(11) 0.0137(3) Uani 1 1 d . . . . .
H5 H 0.375861 0.016877 0.351063 0.016 Uiso 1 1 calc R . . . .
C6 C 0.3656(3) 0.19175(13) 0.26278(11) 0.0115(3) Uani 1 1 d . . . . .
C7 C 0.5022(3) 0.22149(13) 0.34013(11) 0.0114(3) Uani 1 1 d . . . . .
C8 C 0.7257(3) 0.14251(13) 0.39655(11) 0.0134(3) Uani 1 1 d . . . . .
H8 H 0.793366 0.071481 0.382918 0.016 Uiso 1 1 calc R . . . .
C9 C 0.8514(3) 0.16557(13) 0.47234(11) 0.0136(3) Uani 1 1 d . . . . .
H9 H 1.005231 0.111360 0.509504 0.016 Uiso 1 1 calc R . . . .
C10 C 0.7501(3) 0.26882(13) 0.49342(11) 0.0132(3) Uani 1 1 d . . . . .
C11 C 0.8805(3) 0.29856(14) 0.57287(12) 0.0160(3) Uani 1 1 d . . . . .
C12 C 1.2175(4) 0.23562(16) 0.70340(13) 0.0222(4) Uani 1 1 d . . . . .
H12A H 1.308879 0.303946 0.670523 0.033 Uiso 1 1 calc GR . . . .
H12B H 1.352808 0.165401 0.740258 0.033 Uiso 1 1 calc GR . . . .
H12C H 1.083565 0.253730 0.751997 0.033 Uiso 1 1 calc GR . . . .
C13 C 0.1228(3) 0.25026(13) 0.10119(11) 0.0133(3) Uani 1 1 d . . . . .
H13 H 0.063249 0.308596 0.036248 0.016 Uiso 1 1 calc R . . . .
C14 C 0.2828(3) 0.27753(13) 0.16567(11) 0.0121(3) Uani 1 1 d . . . . .
C15 C 0.3707(3) 0.39670(13) 0.12968(11) 0.0143(3) Uani 1 1 d . . . . .
H15A H 0.360245 0.429692 0.053632 0.017 Uiso 1 1 calc R . . . .
H15B H 0.564099 0.384618 0.150247 0.017 Uiso 1 1 calc R . . . .
C16 C 0.1418(3) 0.40646(13) 0.30966(11) 0.0127(3) Uani 1 1 d . . . . .
H16A H 0.065887 0.455198 0.351631 0.015 Uiso 1 1 calc R . . . .
H16B H 0.007718 0.356004 0.309454 0.015 Uiso 1 1 calc R . . . .
C17 C 0.3989(3) 0.32589(13) 0.36182(11) 0.0120(3) Uani 1 1 d . . . . .
C18 C 0.5255(3) 0.34797(13) 0.43854(11) 0.0133(3) Uani 1 1 d . . . . .
H18 H 0.457228 0.418111 0.453482 0.016 Uiso 1 1 calc R . . . .

loop_
_atom_site_aniso_label
_atom_site_aniso_U_11
_atom_site_aniso_U_22
_atom_site_aniso_U_33
_atom_site_aniso_U_23
_atom_site_aniso_U_13
_atom_site_aniso_U_12
S1 0.0167(2) 0.01023(19) 0.0160(2) -0.00095(15) -0.00408(14) -0.00310(14)
O1 0.0220(6) 0.0192(6) 0.0174(6) -0.0061(5) -0.0074(5) -0.0063(5)
O2 0.0221(6) 0.0185(6) 0.0175(6) -0.0057(5) -0.0104(5) -0.0007(5)
O3 0.0291(7) 0.0193(6) 0.0218(6) -0.0078(5) -0.0022(5) -0.0110(5)
O4 0.0425(9) 0.0274(7) 0.0500(9) -0.0264(7) -0.0309(7) 0.0137(6)
O5 0.0173(6) 0.0202(6) 0.0205(6) -0.0010(5) -0.0066(5) -0.0003(5)
C1 0.0219(9) 0.0244(9) 0.0214(8) -0.0111(7) -0.0075(7) -0.0056(7)
C2 0.0148(8) 0.0188(8) 0.0147(7) -0.0087(6) 0.0016(6) -0.0044(6)
C3 0.0128(7) 0.0157(7) 0.0124(7) -0.0075(6) 0.0011(6) -0.0032(6)
C4 0.0181(8) 0.0102(7) 0.0154(7) -0.0049(6) 0.0033(6) -0.0040(6)
C5 0.0154(8) 0.0123(7) 0.0120(7) -0.0035(6) 0.0007(6) -0.0010(6)
C6 0.0103(7) 0.0125(7) 0.0118(7) -0.0047(6) 0.0012(5) -0.0016(5)
C7 0.0129(7) 0.0119(7) 0.0088(6) -0.0021(6) 0.0016(5) -0.0040(5)
C8 0.0145(8) 0.0113(7) 0.0132(7) -0.0036(6) 0.0010(6) -0.0009(6)
C9 0.0129(7) 0.0125(7) 0.0122(7) -0.0011(6) -0.0019(6) -0.0005(6)
C10 0.0143(8) 0.0137(7) 0.0115(7) -0.0031(6) -0.0007(6) -0.0046(6)
C11 0.0159(8) 0.0160(7) 0.0150(7) -0.0039(6) -0.0035(6) -0.0026(6)
C12 0.0249(9) 0.0227(8) 0.0195(8) -0.0069(7) -0.0119(7) -0.0035(7)
C13 0.0136(8) 0.0147(7) 0.0102(7) -0.0029(6) 0.0000(6) -0.0023(6)
C14 0.0111(7) 0.0132(7) 0.0120(7) -0.0042(6) 0.0018(5) -0.0031(6)
C15 0.0149(8) 0.0146(7) 0.0124(7) -0.0020(6) -0.0001(6) -0.0058(6)
C16 0.0135(7) 0.0112(7) 0.0121(7) -0.0025(6) -0.0023(5) -0.0013(6)
C17 0.0117(7) 0.0120(7) 0.0116(7) -0.0026(6) 0.0004(5) -0.0037(6)
C18 0.0146(8) 0.0111(7) 0.0148(7) -0.0054(6) 0.0002(6) -0.0025(6)

loop_
_atom_type_symbol
_atom_type_description
_atom_type_scat_dispersion_real
_atom_type_scat_dispersion_imag
_atom_type_scat_source
C C 0.0033 0.0016 'International Tables Vol C Tables 4.2.6.8 and 6.1.1.4'
H H 0.0000 0.0000 'International Tables Vol C Tables 4.2.6.8 and 6.1.1.4'
O O 0.0106 0.0060 'International Tables Vol C Tables 4.2.6.8 and 6.1.1.4'
S S 0.1246 0.1234 'International Tables Vol C Tables 4.2.6.8 and 6.1.1.4'

loop_
_geom_angle_atom_site_label_1
_geom_angle_atom_site_label_2
_geom_angle_atom_site_label_3
_geom_angle
_geom_angle_site_symmetry_1
_geom_angle_site_symmetry_3
_geom_angle_publ_flag
O5 S1 C15 107.36(7) . . ?
O5 S1 C16 103.68(7) . . ?
C16 S1 C15 97.21(7) . . ?
C2 O1 C1 115.86(12) . . ?
C11 O2 C12 115.48(12) . . ?
O1 C1 H1A 109.5 . . ?
O1 C1 H1B 109.5 . . ?
O1 C1 H1C 109.5 . . ?
H1A C1 H1B 109.5 . . ?
H1A C1 H1C 109.5 . . ?
H1B C1 H1C 109.5 . . ?
O1 C2 C3 111.60(13) . . ?
O3 C2 O1 124.50(14) . . ?
O3 C2 C3 123.88(14) . . ?
C4 C3 C2 118.29(13) . . ?
C4 C3 C13 119.62(14) . . ?
C13 C3 C2 122.08(14) . . ?
C3 C4 H4 120.0 . . ?
C5 C4 C3 119.94(14) . . ?
C5 C4 H4 120.0 . . ?
C4 C5 H5 119.5 . . ?
C4 C5 C6 120.92(14) . . ?
C6 C5 H5 119.5 . . ?
C5 C6 C7 119.27(13) . . ?
C5 C6 C14 119.01(13) . . ?
C14 C6 C7 121.66(13) . . ?
C8 C7 C6 119.89(13) . . ?
C8 C7 C17 119.26(13) . . ?
C17 C7 C6 120.75(13) . . ?
C7 C8 H8 119.4 . . ?
C9 C8 C7 121.27(14) . . ?
C9 C8 H8 119.4 . . ?
C8 C9 H9 120.3 . . ?
C8 C9 C10 119.46(14) . . ?
C10 C9 H9 120.3 . . ?
C9 C10 C11 121.50(14) . . ?
C18 C10 C9 120.00(14) . . ?
C18 C10 C11 118.49(14) . . ?
O2 C11 C10 112.76(13) . . ?
O4 C11 O2 123.01(14) . . ?
O4 C11 C10 124.23(15) . . ?
O2 C12 H12A 109.5 . . ?
O2 C12 H12B 109.5 . . ?
O2 C12 H12C 109.5 . . ?
H12A C12 H12B 109.5 . . ?
H12A C12 H12C 109.5 . . ?
H12B C12 H12C 109.5 . . ?
C3 C13 H13 119.7 . . ?
C14 C13 C3 120.64(14) . . ?
C14 C13 H13 119.7 . . ?
C6 C14 C15 120.92(13) . . ?
C13 C14 C6 119.50(13) . . ?
C13 C14 C15 119.56(13) . . ?
S1 C15 H15A 108.4 . . ?
S1 C15 H15B 108.4 . . ?
C14 C15 S1 115.32(11) . . ?
C14 C15 H15A 108.4 . . ?
C14 C15 H15B 108.4 . . ?
H15A C15 H15B 107.5 . . ?
S1 C16 H16A 108.1 . . ?
S1 C16 H16B 108.1 . . ?
H16A C16 H16B 107.3 . . ?
C17 C16 S1 116.62(11) . . ?
C17 C16 H16A 108.1 . . ?
C17 C16 H16B 108.1 . . ?
C7 C17 C16 120.41(13) . . ?
C18 C17 C7 119.07(13) . . ?
C18 C17 C16 120.31(13) . . ?
C10 C18 C17 120.94(14) . . ?
C10 C18 H18 119.5 . . ?
C17 C18 H18 119.5 . . ?

loop_
_geom_bond_atom_site_label_1
_geom_bond_atom_site_label_2
_geom_bond_distance
_geom_bond_site_symmetry_2
_geom_bond_publ_flag
S1 O5 1.4998(12) . ?
S1 C15 1.8258(16) . ?
S1 C16 1.8197(15) . ?
O1 C1 1.4492(18) . ?
O1 C2 1.3358(19) . ?
O2 C11 1.3348(19) . ?
O2 C12 1.4505(18) . ?
O3 C2 1.2046(19) . ?
O4 C11 1.196(2) . ?
C1 H1A 0.9800 . ?
C1 H1B 0.9800 . ?
C1 H1C 0.9800 . ?
C2 C3 1.493(2) . ?
C3 C4 1.391(2) . ?
C3 C13 1.395(2) . ?
C4 H4 0.9500 . ?
C4 C5 1.384(2) . ?
C5 H5 0.9500 . ?
C5 C6 1.396(2) . ?
C6 C7 1.483(2) . ?
C6 C14 1.408(2) . ?
C7 C8 1.392(2) . ?
C7 C17 1.412(2) . ?
C8 H8 0.9500 . ?
C8 C9 1.389(2) . ?
C9 H9 0.9500 . ?
C9 C10 1.393(2) . ?
C10 C11 1.491(2) . ?
C10 C18 1.390(2) . ?
C12 H12A 0.9800 . ?
C12 H12B 0.9800 . ?
C12 H12C 0.9800 . ?
C13 H13 0.9500 . ?
C13 C14 1.391(2) . ?
C14 C15 1.500(2) . ?
C15 H15A 0.9900 . ?
C15 H15B 0.9900 . ?
C16 H16A 0.9900 . ?
C16 H16B 0.9900 . ?
C16 C17 1.502(2) . ?
C17 C18 1.395(2) . ?
C18 H18 0.9500 . ?

loop_
_geom_torsion_atom_site_label_1
_geom_torsion_atom_site_label_2
_geom_torsion_atom_site_label_3
_geom_torsion_atom_site_label_4
_geom_torsion
_geom_torsion_site_symmetry_1
_geom_torsion_site_symmetry_2
_geom_torsion_site_symmetry_3
_geom_torsion_site_symmetry_4
_geom_torsion_publ_flag
S1 C16 C17 C7 -78.84(16) . . . . ?
S1 C16 C17 C18 106.57(14) . . . . ?
O1 C2 C3 C4 176.66(13) . . . . ?
O1 C2 C3 C13 -2.7(2) . . . . ?
O3 C2 C3 C4 -2.0(2) . . . . ?
O3 C2 C3 C13 178.63(15) . . . . ?
O5 S1 C15 C14 -65.63(13) . . . . ?
O5 S1 C16 C17 157.69(11) . . . . ?
C1 O1 C2 O3 -1.1(2) . . . . ?
C1 O1 C2 C3 -179.73(13) . . . . ?
C2 C3 C4 C5 -175.23(13) . . . . ?
C2 C3 C13 C14 175.66(14) . . . . ?
C3 C4 C5 C6 0.5(2) . . . . ?
C3 C13 C14 C6 -1.4(2) . . . . ?
C3 C13 C14 C15 177.04(14) . . . . ?
C4 C3 C13 C14 -3.7(2) . . . . ?
C4 C5 C6 C7 171.68(14) . . . . ?
C4 C5 C6 C14 -5.6(2) . . . . ?
C5 C6 C7 C8 45.5(2) . . . . ?
C5 C6 C7 C17 -130.71(15) . . . . ?
C5 C6 C14 C13 6.0(2) . . . . ?
C5 C6 C14 C15 -172.42(14) . . . . ?
C6 C7 C8 C9 -177.44(13) . . . . ?
C6 C7 C17 C16 2.3(2) . . . . ?
C6 C7 C17 C18 177.00(13) . . . . ?
C6 C14 C15 S1 -81.21(16) . . . . ?
C7 C6 C14 C13 -171.22(14) . . . . ?
C7 C6 C14 C15 10.4(2) . . . . ?
C7 C8 C9 C10 0.9(2) . . . . ?
C7 C17 C18 C10 -0.1(2) . . . . ?
C8 C7 C17 C16 -173.90(13) . . . . ?
C8 C7 C17 C18 0.8(2) . . . . ?
C8 C9 C10 C11 -179.01(14) . . . . ?
C8 C9 C10 C18 -0.2(2) . . . . ?
C9 C10 C11 O2 -6.1(2) . . . . ?
C9 C10 C11 O4 174.54(17) . . . . ?
C9 C10 C18 C17 -0.2(2) . . . . ?
C11 C10 C18 C17 178.66(14) . . . . ?
C12 O2 C11 O4 -1.3(2) . . . . ?
C12 O2 C11 C10 179.33(13) . . . . ?
C13 C3 C4 C5 4.2(2) . . . . ?
C13 C14 C15 S1 100.37(15) . . . . ?
C14 C6 C7 C8 -137.27(15) . . . . ?
C14 C6 C7 C17 46.5(2) . . . . ?
C15 S1 C16 C17 47.80(12) . . . . ?
C16 S1 C15 C14 41.18(12) . . . . ?
C16 C17 C18 C10 174.57(14) . . . . ?
C17 C7 C8 C9 -1.2(2) . . . . ?
C18 C10 C11 O2 175.11(13) . . . . ?
C18 C10 C11 O4 -4.3(3) . . . . ?
